data_7003905
loop_
_publ_author_name
'Jones, Cameron'
'Rose, Richard P.'
'Stasch, Andreas'

_publ_section_title
;
 Synthesis, characterisation and reactivity of germanium(ii) amidinate
 and guanidinate complexes
;
_journal_issue 21
_journal_name_full 'Dalton Transactions'
_journal_page_first 2871
_journal_page_last 2878
_journal_paper_doi 10.1039/b801168k
_journal_year 2008
_chemical_formula_sum 'C68 H104 Cl0.4 Ga Ge I0.6 N6'
_chemical_formula_weight 1238.20
_chemical_name_systematic
;
?
;
_space_group_IT_number 14
_symmetry_cell_setting monoclinic
_symmetry_space_group_name_Hall '-P 2yn'
_symmetry_space_group_name_H-M 'P 1 21/n 1'
_atom_sites_solution_hydrogens geom
_atom_sites_solution_primary direct
_atom_sites_solution_secondary difmap
_audit_creation_method SHELXL-97
_cell_angle_alpha 90.00
_cell_angle_beta 97.87(3)
_cell_angle_gamma 90.00
_cell_formula_units_Z 4
_cell_length_a 10.482(2)
_cell_length_b 30.477(6)
_cell_length_c 20.832(4)
_cell_measurement_temperature 150(2)
_cell_volume 6592(2)
_computing_structure_refinement 'SHELXL-97 (Sheldrick, 1997)'
_computing_structure_solution 'SHELXS-97 (Sheldrick, 1990)'
_diffrn_ambient_temperature 150(2)
_diffrn_measured_fraction_theta_full 0.996
_diffrn_measured_fraction_theta_max 0.996
_diffrn_measurement_device_type 'Nonius Kappa CCD'
_diffrn_radiation_monochromator graphite
_diffrn_radiation_source 'fine-focus sealed tube'
_diffrn_radiation_type MoK\a
_diffrn_radiation_wavelength 0.71073
_diffrn_reflns_av_R_equivalents 0.0439
_diffrn_reflns_av_sigmaI/netI 0.0646
_diffrn_reflns_limit_h_max 12
_diffrn_reflns_limit_h_min -12
_diffrn_reflns_limit_k_max 35
_diffrn_reflns_limit_k_min -36
_diffrn_reflns_limit_l_max 24
_diffrn_reflns_limit_l_min -24
_diffrn_reflns_number 22394
_diffrn_reflns_theta_full 25.00
_diffrn_reflns_theta_max 25.00
_diffrn_reflns_theta_min 3.04
_exptl_absorpt_coefficient_mu 1.205
_exptl_absorpt_correction_T_max 0.882
_exptl_absorpt_correction_T_min 0.733
_exptl_absorpt_correction_type multi-scan
_exptl_absorpt_process_details 'Sortav (Blessing, 1995)'
_exptl_crystal_colour colourless
_exptl_crystal_density_diffrn 1.248
_exptl_crystal_density_method 'not measured'
_exptl_crystal_description block
_exptl_crystal_F_000 2622
_exptl_crystal_size_max 0.30
_exptl_crystal_size_mid 0.10
_exptl_crystal_size_min 0.08
_refine_diff_density_max 1.341
_refine_diff_density_min -0.367
_refine_diff_density_rms 0.066
_refine_ls_extinction_method none
_refine_ls_goodness_of_fit_ref 1.029
_refine_ls_hydrogen_treatment constr
_refine_ls_matrix_type full
_refine_ls_number_parameters 724
_refine_ls_number_reflns 11567
_refine_ls_number_restraints 8
_refine_ls_restrained_S_all 1.029
_refine_ls_R_factor_all 0.0677
_refine_ls_R_factor_gt 0.0469
_refine_ls_shift/su_max 0.003
_refine_ls_shift/su_mean 0.000
_refine_ls_structure_factor_coef Fsqd
_refine_ls_weighting_details 'calc w=1/[\s^2^(Fo^2^)+(0.0205P)^2^+9.2503P] where P=(Fo^2^+2Fc^2^)/3'
_refine_ls_weighting_scheme calc
_refine_ls_wR_factor_gt 0.0907
_refine_ls_wR_factor_ref 0.0974
_reflns_number_gt 9019
_reflns_number_total 11567
_reflns_threshold_expression >2sigma(I)
_cod_data_source_file b801168k.txt
_cod_data_source_block PrisoGe(I)GaGiso
_cod_original_sg_symbol_H-M P2(1)/n
_cod_original_formula_sum 'C68 H104 Cl0.40 Ga Ge I0.60 N6'
_cod_database_code 7003905

loop_
_symmetry_equiv_pos_as_xyz
'x, y, z'
'-x+1/2, y+1/2, -z+1/2'
'-x, -y, -z'
'x-1/2, -y-1/2, z-1/2'

loop_
_atom_site_label
_atom_site_type_symbol
_atom_site_fract_x
_atom_site_fract_y
_atom_site_fract_z
_atom_site_U_iso_or_equiv
_atom_site_adp_type
_atom_site_occupancy
_atom_site_symmetry_multiplicity
_atom_site_calc_flag
_atom_site_refinement_flags
_atom_site_disorder_assembly
_atom_site_disorder_group
I1 I 0.50205(12) 0.12904(8) 0.34670(11) 0.0360(2) Uani 0.60 1 d PD A 1
Ge1 Ge 0.07099(3) 0.161133(12) 0.314430(17) 0.02205(10) Uani 1 1 d . A .
Ga1 Ga 0.26577(3) 0.114578(12) 0.290175(17) 0.02108(10) Uani 1 1 d D . .
N1 N 0.1356(2) 0.22350(8) 0.31573(12) 0.0200(6) Uani 1 1 d . . .
C1 C 0.1671(3) 0.22404(11) 0.38044(16) 0.0211(7) Uani 1 1 d . A .
N2 N 0.1471(2) 0.18329(8) 0.40307(12) 0.0206(6) Uani 1 1 d . . .
C2 C 0.1439(3) 0.25704(10) 0.26825(16) 0.0218(7) Uani 1 1 d . A .
N3 N 0.2131(3) 0.25892(9) 0.41821(13) 0.0264(7) Uani 1 1 d . . .
C3 C 0.0321(3) 0.28078(12) 0.24475(17) 0.0298(8) Uani 1 1 d . . .
N4 N 0.2867(2) 0.08419(8) 0.20543(12) 0.0191(6) Uani 1 1 d . A .
C4 C 0.0407(4) 0.31239(14) 0.1976(2) 0.0484(11) Uani 1 1 d . A .
H4 H -0.0339 0.3287 0.1812 0.058 Uiso 1 1 calc R . .
N5 N 0.2234(2) 0.04944(9) 0.28779(12) 0.0202(6) Uani 1 1 d . A .
C5 C 0.1552(4) 0.32070(15) 0.1739(2) 0.0518(12) Uani 1 1 d . . .
H5 H 0.1594 0.3429 0.1423 0.062 Uiso 1 1 calc R A .
N6 N 0.2044(2) 0.00979(8) 0.18589(13) 0.0206(6) Uani 1 1 d . A .
C6 C 0.2626(3) 0.29665(13) 0.19625(19) 0.0391(10) Uani 1 1 d . A .
H6 H 0.3406 0.3021 0.1792 0.047 Uiso 1 1 calc R . .
C7 C 0.2601(3) 0.26442(11) 0.24335(17) 0.0269(8) Uani 1 1 d . . .
C8 C -0.0962(3) 0.27277(12) 0.26891(18) 0.0301(8) Uani 1 1 d . A .
H8 H -0.0787 0.2550 0.3095 0.036 Uiso 1 1 calc R . .
C9 C -0.1621(4) 0.31492(14) 0.2858(2) 0.0558(13) Uani 1 1 d . . .
H9A H -0.1908 0.3314 0.2460 0.084 Uiso 1 1 calc R A .
H9B H -0.1013 0.3328 0.3147 0.084 Uiso 1 1 calc R . .
H9C H -0.2367 0.3077 0.3075 0.084 Uiso 1 1 calc R . .
C10 C -0.1848(4) 0.24573(16) 0.2197(2) 0.0554(13) Uani 1 1 d . . .
H10A H -0.2629 0.2379 0.2381 0.083 Uiso 1 1 calc R A .
H10B H -0.1401 0.2189 0.2093 0.083 Uiso 1 1 calc R . .
H10C H -0.2081 0.2630 0.1802 0.083 Uiso 1 1 calc R . .
C11 C 0.3796(3) 0.23726(12) 0.26368(18) 0.0302(8) Uani 1 1 d . A .
H11 H 0.3636 0.2185 0.3011 0.036 Uiso 1 1 calc R . .
C12 C 0.4989(3) 0.26510(14) 0.2850(2) 0.0486(11) Uani 1 1 d . . .
H12A H 0.5213 0.2818 0.2479 0.073 Uiso 1 1 calc R A .
H12B H 0.5710 0.2460 0.3018 0.073 Uiso 1 1 calc R . .
H12C H 0.4811 0.2855 0.3191 0.073 Uiso 1 1 calc R . .
C13 C 0.4043(4) 0.20729(14) 0.2084(2) 0.0490(11) Uani 1 1 d . . .
H13A H 0.3286 0.1887 0.1958 0.073 Uiso 1 1 calc R A .
H13B H 0.4793 0.1887 0.2224 0.073 Uiso 1 1 calc R . .
H13C H 0.4209 0.2251 0.1712 0.073 Uiso 1 1 calc R . .
C14 C 0.1171(3) 0.17315(11) 0.46644(16) 0.0268(8) Uani 1 1 d . A .
C15 C 0.0011(4) 0.18746(12) 0.48719(18) 0.0350(9) Uani 1 1 d . . .
C16 C -0.0244(4) 0.17493(15) 0.5481(2) 0.0533(12) Uani 1 1 d . A .
H16 H -0.1018 0.1846 0.5626 0.064 Uiso 1 1 calc R . .
C17 C 0.0581(5) 0.14912(16) 0.5880(2) 0.0590(13) Uani 1 1 d . . .
H17 H 0.0382 0.1413 0.6296 0.071 Uiso 1 1 calc R A .
C18 C 0.1697(4) 0.13451(14) 0.56791(19) 0.0470(11) Uani 1 1 d . A .
H18 H 0.2263 0.1162 0.5957 0.056 Uiso 1 1 calc R . .
C19 C 0.2014(4) 0.14603(12) 0.50734(17) 0.0327(9) Uani 1 1 d . . .
C20 C -0.0979(4) 0.21517(14) 0.4446(2) 0.0453(11) Uani 1 1 d . A .
H20 H -0.0525 0.2305 0.4119 0.054 Uiso 1 1 calc R . .
C21 C -0.1619(4) 0.25022(15) 0.4821(2) 0.0623(14) Uani 1 1 d . . .
H21A H -0.2102 0.2706 0.4515 0.093 Uiso 1 1 calc R A .
H21B H -0.0956 0.2664 0.5104 0.093 Uiso 1 1 calc R . .
H21C H -0.2208 0.2361 0.5085 0.093 Uiso 1 1 calc R . .
C22 C -0.2020(4) 0.18606(17) 0.4081(2) 0.0626(14) Uani 1 1 d . . .
H22A H -0.1623 0.1652 0.3811 0.094 Uiso 1 1 calc R A .
H22B H -0.2641 0.2043 0.3806 0.094 Uiso 1 1 calc R . .
H22C H -0.2465 0.1700 0.4392 0.094 Uiso 1 1 calc R . .
C23 C 0.3247(4) 0.12860(13) 0.48699(18) 0.0396(10) Uani 1 1 d . A .
H23 H 0.3327 0.1409 0.4432 0.048 Uiso 1 1 calc R . .
C24 C 0.4447(4) 0.14242(16) 0.5332(2) 0.0562(12) Uani 1 1 d . . .
H24A H 0.4463 0.1744 0.5375 0.084 Uiso 1 1 calc R A .
H24B H 0.5221 0.1326 0.5158 0.084 Uiso 1 1 calc R . .
H24C H 0.4422 0.1291 0.5758 0.084 Uiso 1 1 calc R . .
C25 C 0.3231(5) 0.07858(15) 0.4815(2) 0.0612(14) Uani 1 1 d . . .
H25A H 0.3067 0.0658 0.5228 0.092 Uiso 1 1 calc R A .
H25B H 0.4066 0.0683 0.4713 0.092 Uiso 1 1 calc R . .
H25C H 0.2550 0.0696 0.4471 0.092 Uiso 1 1 calc R . .
C26 C 0.1695(3) 0.30382(11) 0.39898(19) 0.0329(9) Uani 1 1 d . A .
H26 H 0.1025 0.3001 0.3603 0.039 Uiso 1 1 calc R . .
C27 C 0.1020(5) 0.32670(15) 0.4498(3) 0.0660(15) Uani 1 1 d . . .
H27A H 0.0415 0.3063 0.4659 0.099 Uiso 1 1 calc R A .
H27B H 0.0548 0.3523 0.4303 0.099 Uiso 1 1 calc R . .
H27C H 0.1660 0.3363 0.4858 0.099 Uiso 1 1 calc R . .
C28 C 0.2694(4) 0.33452(14) 0.3777(3) 0.0639(14) Uani 1 1 d . . .
H28A H 0.3260 0.3452 0.4159 0.096 Uiso 1 1 calc R A .
H28B H 0.2262 0.3595 0.3543 0.096 Uiso 1 1 calc R . .
H28C H 0.3207 0.3188 0.3492 0.096 Uiso 1 1 calc R . .
C29 C 0.3120(4) 0.24915(13) 0.47467(17) 0.0371(9) Uani 1 1 d . A .
H29 H 0.3191 0.2164 0.4763 0.045 Uiso 1 1 calc R . .
C30 C 0.4451(4) 0.26558(19) 0.4654(2) 0.0719(16) Uani 1 1 d . . .
H30A H 0.4474 0.2977 0.4689 0.108 Uiso 1 1 calc R A .
H30B H 0.4644 0.2568 0.4226 0.108 Uiso 1 1 calc R . .
H30C H 0.5093 0.2529 0.4989 0.108 Uiso 1 1 calc R . .
C31 C 0.2777(5) 0.26283(18) 0.5403(2) 0.0702(15) Uani 1 1 d . . .
H31A H 0.2812 0.2949 0.5440 0.105 Uiso 1 1 calc R A .
H31B H 0.3391 0.2498 0.5747 0.105 Uiso 1 1 calc R . .
H31C H 0.1905 0.2527 0.5445 0.105 Uiso 1 1 calc R . .
C32 C 0.2378(3) 0.04571(10) 0.22458(15) 0.0188(7) Uani 1 1 d . . .
C33 C 0.2931(3) 0.09895(10) 0.14084(16) 0.0201(7) Uani 1 1 d . . .
C34 C 0.1821(3) 0.10844(10) 0.09748(16) 0.0227(7) Uani 1 1 d . A .
C35 C 0.1958(4) 0.12125(12) 0.03439(17) 0.0331(9) Uani 1 1 d . . .
H35 H 0.1211 0.1271 0.0043 0.040 Uiso 1 1 calc R A .
C36 C 0.3156(4) 0.12557(12) 0.01490(18) 0.0396(10) Uani 1 1 d . A .
H36 H 0.3233 0.1327 -0.0288 0.048 Uiso 1 1 calc R . .
C37 C 0.4242(4) 0.11943(12) 0.05939(19) 0.0351(9) Uani 1 1 d . . .
H37 H 0.5064 0.1241 0.0462 0.042 Uiso 1 1 calc R A .
C38 C 0.4173(3) 0.10671(11) 0.12271(17) 0.0257(8) Uani 1 1 d . A .
C39 C 0.0492(3) 0.10986(11) 0.11953(16) 0.0255(8) Uani 1 1 d . . .
H39 H 0.0502 0.0898 0.1576 0.031 Uiso 1 1 calc R A .
C40 C 0.0236(3) 0.15635(12) 0.14151(17) 0.0322(9) Uani 1 1 d . A .
H40A H 0.0927 0.1653 0.1755 0.048 Uiso 1 1 calc R . .
H40B H -0.0590 0.1572 0.1585 0.048 Uiso 1 1 calc R . .
H40C H 0.0207 0.1765 0.1046 0.048 Uiso 1 1 calc R . .
C41 C -0.0600(3) 0.09526(13) 0.06735(18) 0.0374(9) Uani 1 1 d . A .
H41A H -0.0726 0.1173 0.0329 0.056 Uiso 1 1 calc R . .
H41B H -0.1396 0.0920 0.0867 0.056 Uiso 1 1 calc R . .
H41C H -0.0376 0.0671 0.0492 0.056 Uiso 1 1 calc R . .
C42 C 0.5382(3) 0.10295(12) 0.17158(19) 0.0320(9) Uani 1 1 d . . .
H42 H 0.5137 0.1111 0.2148 0.038 Uiso 1 1 calc R A .
C43 C 0.6454(3) 0.13445(14) 0.1583(2) 0.0477(11) Uani 1 1 d . A .
H43A H 0.6817 0.1246 0.1198 0.072 Uiso 1 1 calc R . .
H43B H 0.7132 0.1348 0.1957 0.072 Uiso 1 1 calc R . .
H43C H 0.6099 0.1641 0.1508 0.072 Uiso 1 1 calc R . .
C44 C 0.5929(3) 0.05659(13) 0.1780(2) 0.0410(10) Uani 1 1 d . A .
H44A H 0.5260 0.0363 0.1883 0.062 Uiso 1 1 calc R . .
H44B H 0.6659 0.0558 0.2129 0.062 Uiso 1 1 calc R . .
H44C H 0.6219 0.0478 0.1371 0.062 Uiso 1 1 calc R . .
C45 C 0.2132(3) 0.01468(11) 0.33249(16) 0.0264(8) Uani 1 1 d . . .
C46 C 0.1062(3) 0.01490(12) 0.36770(17) 0.0320(9) Uani 1 1 d . A .
C47 C 0.0926(4) -0.01969(13) 0.40943(19) 0.0460(11) Uani 1 1 d . . .
H47 H 0.0198 -0.0204 0.4320 0.055 Uiso 1 1 calc R A .
C48 C 0.1815(5) -0.05300(15) 0.4190(2) 0.0577(13) Uani 1 1 d . A .
H48 H 0.1683 -0.0770 0.4464 0.069 Uiso 1 1 calc R . .
C49 C 0.2900(5) -0.05120(14) 0.3885(2) 0.0538(12) Uani 1 1 d . . .
H49 H 0.3532 -0.0736 0.3969 0.065 Uiso 1 1 calc R A .
C50 C 0.3099(4) -0.01738(12) 0.34554(18) 0.0355(9) Uani 1 1 d . A .
C51 C 0.0124(3) 0.05366(13) 0.36379(18) 0.0369(9) Uani 1 1 d . . .
H51 H 0.0655 0.0805 0.3594 0.044 Uiso 1 1 calc R A .
C52 C -0.0509(4) 0.06074(14) 0.4241(2) 0.0528(12) Uani 1 1 d . A .
H52A H -0.1122 0.0370 0.4282 0.079 Uiso 1 1 calc R . .
H52B H -0.0965 0.0889 0.4209 0.079 Uiso 1 1 calc R . .
H52C H 0.0151 0.0609 0.4623 0.079 Uiso 1 1 calc R . .
C53 C -0.0889(4) 0.05287(15) 0.3039(2) 0.0496(11) Uani 1 1 d . A .
H53A H -0.0461 0.0520 0.2649 0.074 Uiso 1 1 calc R . .
H53B H -0.1422 0.0793 0.3030 0.074 Uiso 1 1 calc R . .
H53C H -0.1433 0.0268 0.3051 0.074 Uiso 1 1 calc R . .
C54 C 0.4395(4) -0.01445(13) 0.32009(19) 0.0387(10) Uani 1 1 d . . .
H54 H 0.4279 0.0040 0.2800 0.046 Uiso 1 1 calc R A .
C55 C 0.5372(4) 0.00850(16) 0.3706(2) 0.0641(14) Uani 1 1 d . A .
H55A H 0.5077 0.0384 0.3778 0.096 Uiso 1 1 calc R . .
H55B H 0.6211 0.0097 0.3550 0.096 Uiso 1 1 calc R . .
H55C H 0.5453 -0.0079 0.4115 0.096 Uiso 1 1 calc R . .
C56 C 0.4944(4) -0.05914(14) 0.3032(2) 0.0516(12) Uani 1 1 d . A .
H56A H 0.5254 -0.0750 0.3432 0.077 Uiso 1 1 calc R . .
H56B H 0.5660 -0.0545 0.2782 0.077 Uiso 1 1 calc R . .
H56C H 0.4269 -0.0763 0.2773 0.077 Uiso 1 1 calc R . .
C57 C 0.2754(3) 0.00082(11) 0.12975(16) 0.0234(8) Uani 1 1 d . . .
H57 H 0.3294 0.0275 0.1256 0.028 Uiso 1 1 calc R A .
C58 C 0.1914(3) -0.00416(12) 0.06415(16) 0.0270(8) Uani 1 1 d . A .
H58A H 0.1404 -0.0315 0.0637 0.032 Uiso 1 1 calc R . .
H58B H 0.1307 0.0208 0.0571 0.032 Uiso 1 1 calc R . .
C59 C 0.2755(3) -0.00556(12) 0.00999(17) 0.0334(9) Uani 1 1 d . . .
H59A H 0.2201 -0.0089 -0.0322 0.040 Uiso 1 1 calc R A .
H59B H 0.3233 0.0224 0.0092 0.040 Uiso 1 1 calc R . .
C60 C 0.3702(3) -0.04336(12) 0.01953(18) 0.0333(9) Uani 1 1 d . A .
H60A H 0.4262 -0.0428 -0.0150 0.040 Uiso 1 1 calc R . .
H60B H 0.3225 -0.0715 0.0162 0.040 Uiso 1 1 calc R . .
C61 C 0.4525(3) -0.04039(12) 0.08517(17) 0.0327(9) Uani 1 1 d . . .
H61A H 0.5083 -0.0141 0.0862 0.039 Uiso 1 1 calc R A .
H61B H 0.5089 -0.0665 0.0916 0.039 Uiso 1 1 calc R . .
C62 C 0.3707(3) -0.03760(11) 0.14014(16) 0.0260(8) Uani 1 1 d . A .
H62A H 0.4275 -0.0337 0.1818 0.031 Uiso 1 1 calc R . .
H62B H 0.3225 -0.0654 0.1425 0.031 Uiso 1 1 calc R . .
C63 C 0.0959(3) -0.01858(11) 0.20074(16) 0.0240(8) Uani 1 1 d . . .
H63 H 0.0790 -0.0097 0.2450 0.029 Uiso 1 1 calc R A .
C64 C 0.1252(3) -0.06749(11) 0.20489(19) 0.0333(9) Uani 1 1 d . A .
H64A H 0.2062 -0.0725 0.2345 0.040 Uiso 1 1 calc R . .
H64B H 0.1370 -0.0787 0.1615 0.040 Uiso 1 1 calc R . .
C65 C 0.0149(4) -0.09222(13) 0.2299(2) 0.0465(11) Uani 1 1 d . . .
H65A H 0.0353 -0.1239 0.2326 0.056 Uiso 1 1 calc R A .
H65B H 0.0055 -0.0818 0.2740 0.056 Uiso 1 1 calc R . .
C66 C -0.1106(4) -0.08531(14) 0.1856(2) 0.0515(12) Uani 1 1 d . A .
H66A H -0.1810 -0.1009 0.2034 0.062 Uiso 1 1 calc R . .
H66B H -0.1035 -0.0977 0.1423 0.062 Uiso 1 1 calc R . .
C67 C -0.1424(4) -0.03655(13) 0.1791(2) 0.0411(10) Uani 1 1 d . . .
H67A H -0.1588 -0.0249 0.2216 0.049 Uiso 1 1 calc R A .
H67B H -0.2217 -0.0325 0.1479 0.049 Uiso 1 1 calc R . .
C68 C -0.0315(3) -0.01077(12) 0.15575(18) 0.0333(9) Uani 1 1 d . A .
H68A H -0.0521 0.0209 0.1547 0.040 Uiso 1 1 calc R . .
H68B H -0.0215 -0.0201 0.1112 0.040 Uiso 1 1 calc R . .
Cl1 Cl 0.4654(7) 0.1280(5) 0.3407(6) 0.0414(17) Uani 0.40 1 d PDU A 2

loop_
_atom_site_aniso_label
_atom_site_aniso_U_11
_atom_site_aniso_U_22
_atom_site_aniso_U_33
_atom_site_aniso_U_23
_atom_site_aniso_U_13
_atom_site_aniso_U_12
I1 0.0303(6) 0.0406(4) 0.0350(4) -0.0044(3) -0.0033(5) -0.0032(6)
Ge1 0.02574(18) 0.0192(2) 0.02130(19) -0.00083(15) 0.00373(14) -0.00131(15)
Ga1 0.02535(19) 0.0180(2) 0.0200(2) -0.00207(16) 0.00341(14) -0.00059(15)
N1 0.0249(14) 0.0159(15) 0.0197(15) -0.0018(12) 0.0046(11) -0.0006(11)
C1 0.0199(16) 0.0184(19) 0.0260(19) -0.0037(15) 0.0072(14) 0.0024(14)
N2 0.0284(14) 0.0154(15) 0.0187(15) 0.0010(12) 0.0056(11) -0.0007(12)
C2 0.0285(17) 0.0151(18) 0.0224(18) 0.0020(15) 0.0056(14) 0.0017(14)
N3 0.0373(16) 0.0173(16) 0.0246(16) -0.0055(13) 0.0041(13) -0.0033(13)
C3 0.0328(19) 0.024(2) 0.032(2) 0.0060(17) 0.0045(16) 0.0068(16)
N4 0.0211(13) 0.0159(15) 0.0207(15) 0.0015(12) 0.0047(11) -0.0010(11)
C4 0.042(2) 0.045(3) 0.060(3) 0.029(2) 0.012(2) 0.015(2)
N5 0.0278(14) 0.0172(15) 0.0161(14) 0.0018(12) 0.0044(11) 0.0005(12)
C5 0.049(2) 0.052(3) 0.056(3) 0.034(2) 0.014(2) 0.011(2)
N6 0.0270(14) 0.0169(15) 0.0197(15) -0.0029(12) 0.0097(11) -0.0017(12)
C6 0.035(2) 0.045(3) 0.040(2) 0.015(2) 0.0156(17) 0.0022(19)
C7 0.0301(18) 0.025(2) 0.027(2) 0.0045(16) 0.0078(15) 0.0011(15)
C8 0.0264(18) 0.031(2) 0.034(2) -0.0017(17) 0.0069(15) 0.0065(16)
C9 0.037(2) 0.045(3) 0.088(4) -0.012(3) 0.020(2) 0.009(2)
C10 0.035(2) 0.074(3) 0.058(3) -0.027(3) 0.010(2) 0.003(2)
C11 0.0256(17) 0.029(2) 0.039(2) 0.0058(18) 0.0150(16) 0.0048(15)
C12 0.028(2) 0.046(3) 0.072(3) 0.003(2) 0.008(2) 0.0035(19)
C13 0.056(3) 0.034(3) 0.061(3) -0.002(2) 0.019(2) 0.007(2)
C14 0.0361(19) 0.023(2) 0.0218(19) -0.0008(15) 0.0072(15) -0.0054(16)
C15 0.044(2) 0.032(2) 0.032(2) 0.0012(18) 0.0143(17) -0.0008(18)
C16 0.063(3) 0.058(3) 0.046(3) 0.012(2) 0.034(2) 0.003(2)
C17 0.094(4) 0.058(3) 0.031(2) 0.014(2) 0.030(2) -0.002(3)
C18 0.073(3) 0.041(3) 0.026(2) 0.0082(19) 0.004(2) 0.004(2)
C19 0.048(2) 0.027(2) 0.023(2) -0.0002(16) 0.0030(17) 0.0013(17)
C20 0.038(2) 0.050(3) 0.052(3) 0.011(2) 0.023(2) 0.008(2)
C21 0.062(3) 0.050(3) 0.083(4) 0.008(3) 0.038(3) 0.015(2)
C22 0.048(3) 0.085(4) 0.056(3) 0.008(3) 0.012(2) 0.016(3)
C23 0.053(2) 0.043(3) 0.020(2) 0.0034(18) -0.0041(17) 0.014(2)
C24 0.057(3) 0.061(3) 0.045(3) 0.007(2) -0.011(2) 0.011(2)
C25 0.080(3) 0.053(3) 0.045(3) -0.010(2) -0.014(2) 0.020(3)
C26 0.043(2) 0.019(2) 0.038(2) -0.0061(17) 0.0123(17) 0.0008(16)
C27 0.090(4) 0.037(3) 0.082(4) -0.011(3) 0.051(3) 0.006(3)
C28 0.075(3) 0.025(2) 0.100(4) 0.007(3) 0.042(3) -0.002(2)
C29 0.048(2) 0.034(2) 0.026(2) -0.0013(17) -0.0047(17) -0.0105(18)
C30 0.043(3) 0.110(5) 0.059(3) 0.014(3) -0.006(2) -0.015(3)
C31 0.080(3) 0.100(4) 0.029(3) -0.014(3) 0.001(2) -0.010(3)
C32 0.0188(15) 0.0172(18) 0.0213(18) 0.0011(14) 0.0057(13) 0.0054(13)
C33 0.0278(17) 0.0112(17) 0.0234(18) -0.0013(14) 0.0109(14) -0.0012(13)
C34 0.0318(18) 0.0141(18) 0.0232(18) 0.0014(14) 0.0077(14) 0.0051(14)
C35 0.047(2) 0.028(2) 0.026(2) 0.0054(17) 0.0095(17) 0.0093(17)
C36 0.064(3) 0.033(2) 0.026(2) 0.0075(18) 0.024(2) 0.007(2)
C37 0.043(2) 0.025(2) 0.043(2) 0.0005(18) 0.0263(19) -0.0002(17)
C38 0.0289(18) 0.020(2) 0.031(2) -0.0027(16) 0.0143(15) 0.0002(15)
C39 0.0278(17) 0.024(2) 0.0243(19) 0.0030(16) 0.0040(14) 0.0070(15)
C40 0.0305(18) 0.034(2) 0.033(2) -0.0031(18) 0.0068(16) 0.0096(16)
C41 0.035(2) 0.038(2) 0.038(2) -0.0032(19) -0.0012(17) 0.0060(18)
C42 0.0254(18) 0.032(2) 0.041(2) -0.0107(18) 0.0127(16) -0.0065(16)
C43 0.031(2) 0.042(3) 0.074(3) -0.010(2) 0.022(2) -0.0073(18)
C44 0.033(2) 0.038(2) 0.050(3) -0.004(2) -0.0036(18) -0.0010(18)
C45 0.0385(19) 0.0210(19) 0.0201(18) 0.0007(15) 0.0055(15) -0.0040(16)
C46 0.046(2) 0.026(2) 0.025(2) 0.0031(16) 0.0091(17) -0.0050(17)
C47 0.072(3) 0.035(3) 0.037(2) 0.005(2) 0.027(2) -0.006(2)
C48 0.100(4) 0.038(3) 0.041(3) 0.013(2) 0.027(3) 0.001(3)
C49 0.085(3) 0.033(3) 0.048(3) 0.015(2) 0.022(2) 0.021(2)
C50 0.056(2) 0.025(2) 0.026(2) 0.0067(17) 0.0061(18) 0.0076(18)
C51 0.038(2) 0.039(2) 0.036(2) 0.0070(19) 0.0124(18) -0.0017(18)
C52 0.067(3) 0.044(3) 0.054(3) 0.001(2) 0.029(2) 0.004(2)
C53 0.046(2) 0.049(3) 0.055(3) -0.006(2) 0.011(2) -0.001(2)
C54 0.044(2) 0.037(2) 0.034(2) 0.0094(19) 0.0034(18) 0.0152(19)
C55 0.056(3) 0.067(4) 0.067(3) 0.002(3) 0.003(2) 0.019(3)
C56 0.071(3) 0.042(3) 0.043(3) 0.014(2) 0.013(2) 0.032(2)
C57 0.0303(18) 0.0185(19) 0.0235(19) -0.0013(15) 0.0111(15) -0.0029(15)
C58 0.0312(18) 0.022(2) 0.028(2) -0.0004(16) 0.0059(15) -0.0011(15)
C59 0.044(2) 0.031(2) 0.027(2) -0.0046(17) 0.0110(17) -0.0019(17)
C60 0.038(2) 0.030(2) 0.035(2) -0.0065(17) 0.0146(17) -0.0010(17)
C61 0.0341(19) 0.027(2) 0.039(2) -0.0036(17) 0.0124(17) 0.0036(16)
C62 0.0306(18) 0.0202(19) 0.028(2) -0.0019(15) 0.0065(15) 0.0028(15)
C63 0.0307(18) 0.0209(19) 0.0220(18) -0.0022(15) 0.0092(14) -0.0048(15)
C64 0.041(2) 0.020(2) 0.042(2) 0.0026(17) 0.0133(17) -0.0050(16)
C65 0.063(3) 0.021(2) 0.059(3) 0.003(2) 0.024(2) -0.006(2)
C66 0.051(3) 0.035(3) 0.073(3) -0.005(2) 0.023(2) -0.020(2)
C67 0.039(2) 0.040(3) 0.046(3) -0.004(2) 0.0126(18) -0.0147(19)
C68 0.0310(19) 0.031(2) 0.040(2) 0.0020(18) 0.0112(17) -0.0086(16)
Cl1 0.037(4) 0.044(2) 0.042(3) -0.006(2) 0.002(3) -0.008(4)

loop_
_atom_type_symbol
_atom_type_description
_atom_type_scat_dispersion_real
_atom_type_scat_dispersion_imag
_atom_type_scat_source
C C 0.0033 0.0016 'International Tables Vol C Tables 4.2.6.8 and 6.1.1.4'
H H 0.0000 0.0000 'International Tables Vol C Tables 4.2.6.8 and 6.1.1.4'
N N 0.0061 0.0033 'International Tables Vol C Tables 4.2.6.8 and 6.1.1.4'
Ga Ga 0.2307 1.6083 'International Tables Vol C Tables 4.2.6.8 and 6.1.1.4'
Ge Ge 0.1547 1.8001 'International Tables Vol C Tables 4.2.6.8 and 6.1.1.4'
I I -0.4742 1.8119 'International Tables Vol C Tables 4.2.6.8 and 6.1.1.4'
Cl Cl 0.1484 0.1585 'International Tables Vol C Tables 4.2.6.8 and 6.1.1.4'

loop_
_geom_angle_atom_site_label_1
_geom_angle_atom_site_label_2
_geom_angle_atom_site_label_3
_geom_angle
_geom_angle_site_symmetry_1
_geom_angle_site_symmetry_3
_geom_angle_publ_flag
N1 Ge1 N2 65.40(10) . . ?
N1 Ge1 Ga1 104.26(7) . . ?
N2 Ge1 Ga1 97.93(8) . . ?
N4 Ga1 N5 65.35(10) . . ?
N4 Ga1 Cl1 106.6(3) . . ?
N5 Ga1 Cl1 112.0(4) . . ?
N4 Ga1 Ge1 126.91(7) . . ?
N5 Ga1 Ge1 111.36(7) . . ?
Cl1 Ga1 Ge1 121.1(3) . . ?
N4 Ga1 I1 104.96(9) . . ?
N5 Ga1 I1 111.31(9) . . ?
Cl1 Ga1 I1 1.6(4) . . ?
Ge1 Ga1 I1 122.66(5) . . ?
C1 N1 C2 130.8(3) . . ?
C1 N1 Ge1 93.5(2) . . ?
C2 N1 Ge1 135.6(2) . . ?
N1 C1 N2 108.0(3) . . ?
N1 C1 N3 127.2(3) . . ?
N2 C1 N3 124.8(3) . . ?
C1 N2 C14 125.6(3) . . ?
C1 N2 Ge1 92.81(19) . . ?
C14 N2 Ge1 131.3(2) . . ?
C7 C2 C3 120.8(3) . . ?
C7 C2 N1 120.4(3) . . ?
C3 C2 N1 118.7(3) . . ?
C1 N3 C26 119.4(3) . . ?
C1 N3 C29 116.8(3) . . ?
C26 N3 C29 123.7(3) . . ?
C4 C3 C2 118.1(3) . . ?
C4 C3 C8 119.5(3) . . ?
C2 C3 C8 122.4(3) . . ?
C32 N4 C33 128.0(3) . . ?
C32 N4 Ga1 92.77(19) . . ?
C33 N4 Ga1 134.4(2) . . ?
C5 C4 C3 121.6(4) . . ?
C32 N5 C45 127.1(3) . . ?
C32 N5 Ga1 93.04(19) . . ?
C45 N5 Ga1 138.2(2) . . ?
C6 C5 C4 119.6(4) . . ?
C32 N6 C63 118.6(3) . . ?
C32 N6 C57 119.3(3) . . ?
C63 N6 C57 122.0(3) . . ?
C5 C6 C7 121.6(3) . . ?
C6 C7 C2 118.3(3) . . ?
C6 C7 C11 119.3(3) . . ?
C2 C7 C11 122.4(3) . . ?
C3 C8 C9 113.0(3) . . ?
C3 C8 C10 110.4(3) . . ?
C9 C8 C10 110.9(3) . . ?
C7 C11 C13 109.7(3) . . ?
C7 C11 C12 113.0(3) . . ?
C13 C11 C12 109.7(3) . . ?
C19 C14 C15 119.4(3) . . ?
C19 C14 N2 119.0(3) . . ?
C15 C14 N2 121.5(3) . . ?
C16 C15 C14 118.5(4) . . ?
C16 C15 C20 118.9(3) . . ?
C14 C15 C20 122.6(3) . . ?
C17 C16 C15 122.1(4) . . ?
C16 C17 C18 119.9(4) . . ?
C17 C18 C19 121.0(4) . . ?
C18 C19 C14 119.2(3) . . ?
C18 C19 C23 119.0(3) . . ?
C14 C19 C23 121.8(3) . . ?
C15 C20 C22 110.6(4) . . ?
C15 C20 C21 113.6(4) . . ?
C22 C20 C21 109.1(3) . . ?
C19 C23 C25 111.7(4) . . ?
C19 C23 C24 112.7(3) . . ?
C25 C23 C24 108.7(3) . . ?
N3 C26 C28 116.7(3) . . ?
N3 C26 C27 113.1(3) . . ?
C28 C26 C27 109.1(3) . . ?
N3 C29 C31 115.5(3) . . ?
N3 C29 C30 112.7(3) . . ?
C31 C29 C30 111.0(4) . . ?
N5 C32 N4 108.1(3) . . ?
N5 C32 N6 125.8(3) . . ?
N4 C32 N6 126.1(3) . . ?
C34 C33 C38 120.2(3) . . ?
C34 C33 N4 122.0(3) . . ?
C38 C33 N4 117.7(3) . . ?
C35 C34 C33 118.7(3) . . ?
C35 C34 C39 119.4(3) . . ?
C33 C34 C39 121.5(3) . . ?
C36 C35 C34 121.3(3) . . ?
C35 C36 C37 119.4(3) . . ?
C36 C37 C38 122.1(3) . . ?
C37 C38 C33 117.9(3) . . ?
C37 C38 C42 120.8(3) . . ?
C33 C38 C42 121.3(3) . . ?
C40 C39 C34 108.8(3) . . ?
C40 C39 C41 109.7(3) . . ?
C34 C39 C41 113.7(3) . . ?
C38 C42 C44 113.5(3) . . ?
C38 C42 C43 113.4(3) . . ?
C44 C42 C43 108.7(3) . . ?
C50 C45 C46 120.1(3) . . ?
C50 C45 N5 121.7(3) . . ?
C46 C45 N5 118.0(3) . . ?
C47 C46 C45 118.4(3) . . ?
C47 C46 C51 119.9(3) . . ?
C45 C46 C51 121.5(3) . . ?
C48 C47 C46 121.8(4) . . ?
C47 C48 C49 119.3(4) . . ?
C48 C49 C50 122.0(4) . . ?
C49 C50 C45 117.9(4) . . ?
C49 C50 C54 118.9(3) . . ?
C45 C50 C54 122.9(3) . . ?
C52 C51 C53 110.3(3) . . ?
C52 C51 C46 114.6(3) . . ?
C53 C51 C46 113.7(3) . . ?
C50 C54 C55 109.3(3) . . ?
C50 C54 C56 114.0(3) . . ?
C55 C54 C56 109.0(3) . . ?
N6 C57 C58 115.5(3) . . ?
N6 C57 C62 114.4(3) . . ?
C58 C57 C62 109.5(3) . . ?
C59 C58 C57 110.1(3) . . ?
C60 C59 C58 111.0(3) . . ?
C59 C60 C61 110.8(3) . . ?
C60 C61 C62 111.8(3) . . ?
C61 C62 C57 111.0(3) . . ?
N6 C63 C64 115.1(3) . . ?
N6 C63 C68 113.9(3) . . ?
C64 C63 C68 109.7(3) . . ?
C63 C64 C65 110.2(3) . . ?
C66 C65 C64 111.0(3) . . ?
C65 C66 C67 110.5(3) . . ?
C66 C67 C68 111.1(3) . . ?
C67 C68 C63 111.0(3) . . ?

loop_
_geom_bond_atom_site_label_1
_geom_bond_atom_site_label_2
_geom_bond_distance
_geom_bond_site_symmetry_2
_geom_bond_publ_flag
I1 Ga1 2.6298(15) . ?
Ge1 N1 2.017(3) . ?
Ge1 N2 2.024(3) . ?
Ge1 Ga1 2.5921(6) . ?
Ga1 N4 2.032(3) . ?
Ga1 N5 2.033(3) . ?
Ga1 Cl1 2.247(7) . ?
N1 C1 1.343(4) . ?
N1 C2 1.433(4) . ?
C1 N2 1.355(4) . ?
C1 N3 1.370(4) . ?
N2 C14 1.432(4) . ?
C2 C7 1.406(4) . ?
C2 C3 1.407(4) . ?
N3 C26 1.480(4) . ?
N3 C29 1.487(4) . ?
C3 C4 1.387(5) . ?
C3 C8 1.519(5) . ?
N4 C32 1.361(4) . ?
N4 C33 1.429(4) . ?
C4 C5 1.382(5) . ?
N5 C32 1.351(4) . ?
N5 C45 1.424(4) . ?
C5 C6 1.370(5) . ?
N6 C32 1.376(4) . ?
N6 C63 1.495(4) . ?
N6 C57 1.495(4) . ?
C6 C7 1.391(5) . ?
C7 C11 1.512(5) . ?
C8 C9 1.522(5) . ?
C8 C10 1.527(5) . ?
C11 C13 1.520(5) . ?
C11 C12 1.526(5) . ?
C14 C19 1.409(5) . ?
C14 C15 1.413(5) . ?
C15 C16 1.387(5) . ?
C15 C20 1.524(5) . ?
C16 C17 1.364(6) . ?
C17 C18 1.370(6) . ?
C18 C19 1.393(5) . ?
C19 C23 1.511(5) . ?
C20 C22 1.526(6) . ?
C20 C21 1.531(6) . ?
C23 C25 1.529(6) . ?
C23 C24 1.534(5) . ?
C26 C28 1.515(5) . ?
C26 C27 1.520(5) . ?
C29 C31 1.518(6) . ?
C29 C30 1.519(5) . ?
C33 C34 1.402(4) . ?
C33 C38 1.424(4) . ?
C34 C35 1.397(5) . ?
C34 C39 1.526(4) . ?
C35 C36 1.378(5) . ?
C36 C37 1.379(5) . ?
C37 C38 1.386(5) . ?
C38 C42 1.517(5) . ?
C39 C40 1.524(5) . ?
C39 C41 1.533(5) . ?
C42 C44 1.524(5) . ?
C42 C43 1.532(5) . ?
C45 C50 1.407(5) . ?
C45 C46 1.421(5) . ?
C46 C47 1.386(5) . ?
C46 C51 1.532(5) . ?
C47 C48 1.374(6) . ?
C48 C49 1.378(6) . ?
C49 C50 1.400(5) . ?
C50 C54 1.526(5) . ?
C51 C52 1.515(5) . ?
C51 C53 1.524(5) . ?
C54 C55 1.534(6) . ?
C54 C56 1.538(5) . ?
C57 C58 1.529(5) . ?
C57 C62 1.535(4) . ?
C58 C59 1.524(5) . ?
C59 C60 1.516(5) . ?
C60 C61 1.516(5) . ?
C61 C62 1.524(5) . ?
C63 C64 1.522(5) . ?
C63 C68 1.541(5) . ?
C64 C65 1.530(5) . ?
C65 C66 1.515(6) . ?
C66 C67 1.525(6) . ?
C67 C68 1.536(5) . ?
